data_7029386
loop_
_publ_author_name
'Murakami, Rina'
'Nakamura, Takeshi'
'Ishida, Takayuki'

_publ_section_title
;
 Doubly TEMPO-coordinated gadolinium(iii), lanthanum(iii), and
 yttrium(iii) complexes. Strong superexchange coupling across rare earth
 ions.
;
_journal_issue 15
_journal_name_full 'Dalton transactions (Cambridge, England : 2003)'
_journal_page_first 5893
_journal_page_last 5898
_journal_paper_doi 10.1039/c3dt53586j
_journal_volume 43
_journal_year 2014
_chemical_formula_moiety 'C33 H39 F18 N2 O8 Y'
_chemical_formula_sum 'C33 H39 F18 N2 O8 Y'
_chemical_formula_weight 1022.56
_chemical_melting_point 401
_space_group_IT_number 14
_symmetry_cell_setting monoclinic
_symmetry_Int_Tables_number 14
_symmetry_space_group_name_Hall '-P 2ybc'
_symmetry_space_group_name_H-M 'P 1 21/c 1'
_atom_sites_solution_hydrogens geom
_atom_sites_solution_primary direct
_atom_sites_solution_secondary difmap
_cell_angle_alpha 90.0000
_cell_angle_beta 91.08(4)
_cell_angle_gamma 90.0000
_cell_formula_units_Z 4
_cell_length_a 11.968(6)
_cell_length_b 16.162(9)
_cell_length_c 22.260(11)
_cell_measurement_reflns_used 30892
_cell_measurement_temperature 100
_cell_measurement_theta_max 27.48
_cell_measurement_theta_min 2.12
_cell_volume 4305(4)
_computing_cell_refinement 'RAPID AUTO'
_computing_data_collection 'RAPID AUTO'
_computing_data_reduction 'RAPID AUTO'
_computing_molecular_graphics 'CrystalStructure 4.0'
_computing_publication_material 'CrystalStructure 4.0 (Rigaku, 2010)'
_computing_structure_refinement 'CRYSTALS (Carruthers, et al., 1999)'
_computing_structure_solution 'SIR2004 (Burla, et al., 2005)'
_diffrn_ambient_temperature 100
_diffrn_detector_area_resol_mean 10.000
_diffrn_measured_fraction_theta_full 0.984
_diffrn_measured_fraction_theta_max 0.984
_diffrn_measurement_device_type 'Rigaku R-AXIS RAPID'
_diffrn_measurement_method \w
_diffrn_radiation_type 'Mo K\a'
_diffrn_radiation_wavelength 0.71073
_diffrn_reflns_av_R_equivalents 0.0764
_diffrn_reflns_limit_h_max 15
_diffrn_reflns_limit_h_min -14
_diffrn_reflns_limit_k_max 20
_diffrn_reflns_limit_k_min -20
_diffrn_reflns_limit_l_max 28
_diffrn_reflns_limit_l_min -28
_diffrn_reflns_number 42633
_diffrn_reflns_theta_full 27.48
_diffrn_reflns_theta_max 27.48
_diffrn_standards_number 0
_exptl_absorpt_coefficient_mu 1.482
_exptl_absorpt_correction_type none
_exptl_crystal_colour yellow
_exptl_crystal_density_diffrn 1.578
_exptl_crystal_density_method 'not measured'
_exptl_crystal_description block
_exptl_crystal_F_000 2064.00
_exptl_crystal_size_max 0.74
_exptl_crystal_size_mid 0.45
_exptl_crystal_size_min 0.41
_refine_diff_density_max 1.970
_refine_diff_density_min -2.290
_refine_ls_extinction_coef 229(26)
_refine_ls_extinction_method 'Larson (1970) Crystallographic Computing eq. 22'
_refine_ls_goodness_of_fit_ref 1.068
_refine_ls_hydrogen_treatment constr
_refine_ls_number_parameters 657
_refine_ls_number_reflns 9714
_refine_ls_R_factor_gt 0.0645
_refine_ls_shift/su_max 0.000
_refine_ls_structure_factor_coef F
_refine_ls_weighting_details 'w = 1/[0.0005Fo^2^ + 2.0000\s(Fo^2^)]'
_refine_ls_weighting_scheme calc
_refine_ls_wR_factor_ref 0.0672
_reflns_number_gt 6202
_reflns_number_total 9714
_reflns_threshold_expression F>2.0\s(F)
_cod_data_source_file c3dt53586j1.cif
_cod_data_source_block '[Y(hfac)3(TEMPO)2]'
_cod_database_code 7029386

loop_
_symmetry_equiv_pos_site_id
_symmetry_equiv_pos_as_xyz
1 +X,+Y,+Z
2 -X,1/2+Y,1/2-Z
3 -X,-Y,-Z
4 +X,1/2-Y,1/2+Z

loop_
_atom_site_label
_atom_site_type_symbol
_atom_site_fract_x
_atom_site_fract_y
_atom_site_fract_z
_atom_site_U_iso_or_equiv
_atom_site_adp_type
_atom_site_occupancy
_atom_site_symmetry_multiplicity
_atom_site_calc_flag
_atom_site_refinement_flags
Y1 Y 0.75081(3) 0.21014(3) 0.34098(2) 0.02041(11) Uani 1.0 4 d .
F1 F 0.3671(3) 0.0747(2) 0.37828(14) 0.0621(11) Uani 1.0 4 d .
F2 F 0.4052(5) 0.0862(3) 0.47086(19) 0.118(2) Uani 1.0 4 d .
F3 F 0.4787(6) -0.0022(3) 0.4238(3) 0.147(3) Uani 1.0 4 d .
F4 F 0.4429(3) 0.4007(3) 0.41594(14) 0.0832(14) Uani 1.0 4 d .
F5 F 0.4599(3) 0.3590(2) 0.50707(12) 0.0496(10) Uani 1.0 4 d .
F6 F 0.5869(3) 0.43184(19) 0.46709(14) 0.0592(11) Uani 1.0 4 d .
F7 F 0.8151(4) -0.0872(2) 0.31571(15) 0.0767(13) Uani 1.0 4 d .
F8 F 0.7581(3) -0.1246(2) 0.40210(15) 0.0673(12) Uani 1.0 4 d .
F9 F 0.9216(3) -0.0820(3) 0.39114(17) 0.0778(13) Uani 1.0 4 d .
F10 F 0.6997(4) 0.1658(4) 0.5707(3) 0.128(2) Uani 1.0 4 d .
F11 F 0.8006(4) 0.0699(3) 0.5672(3) 0.146(3) Uani 1.0 4 d .
F12 F 0.8731(3) 0.1849(3) 0.55920(13) 0.0666(12) Uani 1.0 4 d .
F13 F 1.0786(3) 0.1502(3) 0.21629(14) 0.0703(12) Uani 1.0 4 d .
F14 F 1.0508(3) 0.23377(17) 0.14465(12) 0.0448(9) Uani 1.0 4 d .
F15 F 0.9466(3) 0.1279(3) 0.15189(17) 0.0813(13) Uani 1.0 4 d .
F16 F 0.8932(5) 0.4835(3) 0.2018(2) 0.1228(19) Uani 1.0 4 d .
F17 F 0.7152(4) 0.4687(3) 0.21150(16) 0.0934(15) Uani 1.0 4 d .
F18 F 0.8189(3) 0.49737(18) 0.28775(15) 0.0635(12) Uani 1.0 4 d .
O1 O 0.6357(3) 0.19904(19) 0.25806(12) 0.0313(9) Uani 1.0 4 d .
O2 O 0.9230(3) 0.26485(19) 0.36956(12) 0.0303(9) Uani 1.0 4 d .
O3 O 0.5903(3) 0.13715(19) 0.37114(13) 0.0266(9) Uani 1.0 4 d .
O4 O 0.6379(3) 0.30274(18) 0.39256(12) 0.0272(9) Uani 1.0 4 d .
O5 O 0.7986(3) 0.07087(19) 0.34839(13) 0.0321(9) Uani 1.0 4 d .
O6 O 0.7794(3) 0.18205(19) 0.44378(14) 0.0295(9) Uani 1.0 4 d .
O7 O 0.8700(3) 0.18510(17) 0.26107(12) 0.0249(8) Uani 1.0 4 d .
O8 O 0.7670(3) 0.33641(17) 0.29134(13) 0.0269(9) Uani 1.0 4 d .
N1 N 0.5462(3) 0.1755(3) 0.22890(15) 0.0311(11) Uani 1.0 4 d .
N2 N 0.9975(3) 0.2777(3) 0.41138(15) 0.0301(11) Uani 1.0 4 d .
C1 C 0.5594(4) 0.1006(4) 0.1909(3) 0.0456(17) Uani 1.0 4 d .
C2 C 0.6202(5) 0.0356(4) 0.2284(3) 0.066(2) Uani 1.0 4 d .
C3 C 0.6296(5) 0.1238(5) 0.1367(3) 0.065(2) Uani 1.0 4 d .
C4 C 0.4419(5) 0.0703(4) 0.1720(3) 0.062(2) Uani 1.0 4 d .
C5 C 0.3626(5) 0.1374(5) 0.1510(3) 0.060(2) Uani 1.0 4 d .
C6 C 0.3490(4) 0.1994(4) 0.2005(2) 0.0437(16) Uani 1.0 4 d .
C7 C 0.4591(4) 0.2414(3) 0.2201(2) 0.0341(14) Uani 1.0 4 d .
C8 C 0.4441(4) 0.2854(4) 0.2793(2) 0.0425(15) Uani 1.0 4 d .
C9 C 0.4986(5) 0.3034(4) 0.1732(3) 0.0551(18) Uani 1.0 4 d .
C10 C 1.0966(4) 0.2210(4) 0.4112(2) 0.0419(15) Uani 1.0 4 d .
C11 C 1.0548(5) 0.1343(4) 0.4006(3) 0.0513(18) Uani 1.0 4 d .
C12 C 1.1723(5) 0.2466(5) 0.3592(3) 0.067(2) Uani 1.0 4 d .
C13 C 1.1562(4) 0.2274(4) 0.4723(3) 0.0539(19) Uani 1.0 4 d .
C14 C 1.1760(5) 0.3147(5) 0.4936(3) 0.066(2) Uani 1.0 4 d .
C15 C 1.0637(5) 0.3579(4) 0.4986(3) 0.0516(18) Uani 1.0 4 d .
C16 C 0.9970(5) 0.3617(4) 0.4400(3) 0.0428(16) Uani 1.0 4 d .
C17 C 0.8762(5) 0.3846(4) 0.4516(3) 0.0531(19) Uani 1.0 4 d .
C18 C 1.0449(6) 0.4246(4) 0.3958(3) 0.073(3) Uani 1.0 4 d .
C19 C 0.4471(4) 0.0687(4) 0.4198(3) 0.0424(17) Uani 1.0 4 d .
C20 C 0.5193(6) 0.1487(5) 0.4115(3) 0.028(2) Uani 0.660(5) 4 d .
C21 C 0.4990(6) 0.2220(4) 0.4418(3) 0.0276(19) Uani 0.660(5) 4 d .
C22 C 0.5544(7) 0.2952(5) 0.4280(3) 0.026(2) Uani 0.660(5) 4 d .
C23 C 0.5155(4) 0.3718(4) 0.4566(2) 0.0376(15) Uani 1.0 4 d .
C24 C 0.8192(5) -0.0699(4) 0.3737(3) 0.0414(16) Uani 1.0 4 d .
C25 C 0.8022(6) 0.0237(4) 0.3946(3) 0.0251(19) Uani 0.660(5) 4 d .
C26 C 0.7940(6) 0.0411(5) 0.4560(3) 0.0271(19) Uani 0.660(5) 4 d .
C27 C 0.7854(5) 0.1218(5) 0.4763(3) 0.0241(19) Uani 0.660(5) 4 d .
C28 C 0.7832(4) 0.1408(4) 0.54374(19) 0.0339(14) Uani 1.0 4 d .
C29 C 0.9978(4) 0.1859(3) 0.1836(2) 0.0337(14) Uani 1.0 4 d .
C30 C 0.9157(4) 0.2311(3) 0.22346(18) 0.0228(12) Uani 1.0 4 d .
C31 C 0.9028(4) 0.3153(3) 0.2154(2) 0.0316(13) Uani 1.0 4 d .
C32 C 0.8289(4) 0.3611(3) 0.2501(2) 0.0305(13) Uani 1.0 4 d .
C33 C 0.8144(6) 0.4543(4) 0.2370(3) 0.056(2) Uani 1.0 4 d .
C34 C 0.5705(10) 0.0695(8) 0.3885(6) 0.025(4) Uani 0.340(5) 4 d .
C35 C 0.6421(10) -0.0002(8) 0.3924(6) 0.023(4) Uani 0.340(5) 4 d .
C36 C 0.7460(11) 0.0044(8) 0.3656(6) 0.020(4) Uani 0.340(5) 4 d .
C37 C 0.7338(10) 0.1905(8) 0.4864(6) 0.020(4) Uani 0.340(5) 4 d .
C38 C 0.6455(10) 0.2453(8) 0.4934(6) 0.024(4) Uani 0.340(5) 4 d .
C39 C 0.6126(13) 0.2978(8) 0.4470(6) 0.023(4) Uani 0.340(5) 4 d .
H1 H 0.5870 -0.0176 0.2212 0.0798 Uiso 1.0 4 calc R
H2 H 0.6973 0.0343 0.2173 0.0798 Uiso 1.0 4 calc R
H3 H 0.6152 0.0491 0.2703 0.0799 Uiso 1.0 4 calc R
H4 H 0.7016 0.1431 0.1503 0.0778 Uiso 1.0 4 calc R
H5 H 0.6389 0.0761 0.1116 0.0778 Uiso 1.0 4 calc R
H6 H 0.5926 0.1667 0.1141 0.0778 Uiso 1.0 4 calc R
H7 H 0.4486 0.0312 0.1392 0.0743 Uiso 1.0 4 calc R
H8 H 0.4078 0.0432 0.2059 0.0743 Uiso 1.0 4 calc R
H9 H 0.3925 0.1649 0.1160 0.0724 Uiso 1.0 4 calc R
H10 H 0.2904 0.1135 0.1407 0.0724 Uiso 1.0 4 calc R
H11 H 0.2965 0.2410 0.1861 0.0524 Uiso 1.0 4 calc R
H12 H 0.3177 0.1705 0.2344 0.0523 Uiso 1.0 4 calc R
H13 H 0.4568 0.2472 0.3117 0.0511 Uiso 1.0 4 calc R
H14 H 0.4967 0.3301 0.2825 0.0510 Uiso 1.0 4 calc R
H15 H 0.3695 0.3069 0.2812 0.0511 Uiso 1.0 4 calc R
H16 H 0.5102 0.2753 0.1358 0.0660 Uiso 1.0 4 calc R
H17 H 0.4430 0.3457 0.1674 0.0662 Uiso 1.0 4 calc R
H18 H 0.5674 0.3283 0.1867 0.0662 Uiso 1.0 4 calc R
H19 H 1.0157 0.1317 0.3625 0.0616 Uiso 1.0 4 calc R
H20 H 1.1170 0.0968 0.4003 0.0615 Uiso 1.0 4 calc R
H21 H 1.0051 0.1189 0.4320 0.0615 Uiso 1.0 4 calc R
H22 H 1.1964 0.3028 0.3648 0.0810 Uiso 1.0 4 calc R
H23 H 1.2364 0.2109 0.3583 0.0810 Uiso 1.0 4 calc R
H24 H 1.1313 0.2420 0.3218 0.0809 Uiso 1.0 4 calc R
H25 H 1.1115 0.2001 0.5023 0.0646 Uiso 1.0 4 calc R
H26 H 1.2285 0.2006 0.4702 0.0646 Uiso 1.0 4 calc R
H27 H 1.2142 0.3132 0.5324 0.0788 Uiso 1.0 4 calc R
H28 H 1.2224 0.3430 0.4648 0.0787 Uiso 1.0 4 calc R
H29 H 1.0192 0.3287 0.5278 0.0618 Uiso 1.0 4 calc R
H30 H 1.0767 0.4142 0.5122 0.0619 Uiso 1.0 4 calc R
H31 H 0.8442 0.3445 0.4780 0.0638 Uiso 1.0 4 calc R
H32 H 0.8733 0.4383 0.4700 0.0637 Uiso 1.0 4 calc R
H33 H 0.8348 0.3855 0.4143 0.0638 Uiso 1.0 4 calc R
H34 H 0.9996 0.4253 0.3597 0.0874 Uiso 1.0 4 calc R
H35 H 1.0451 0.4786 0.4137 0.0874 Uiso 1.0 4 calc R
H36 H 1.1199 0.4092 0.3862 0.0873 Uiso 1.0 4 calc R
H37 H 0.4470 0.2223 0.4723 0.0331 Uiso 0.66 4 calc R
H38 H 0.7943 -0.0022 0.4836 0.0326 Uiso 0.66 4 calc R
H39 H 0.9440 0.3421 0.1862 0.0382 Uiso 1.0 4 calc R
H40 H 0.6200 -0.0479 0.4123 0.0281 Uiso 0.34 4 calc R
H41 H 0.6080 0.2468 0.5296 0.0289 Uiso 0.34 4 calc R

loop_
_atom_site_aniso_label
_atom_site_aniso_U_11
_atom_site_aniso_U_22
_atom_site_aniso_U_33
_atom_site_aniso_U_12
_atom_site_aniso_U_13
_atom_site_aniso_U_23
Y1 0.0197(2) 0.0208(2) 0.0207(2) -0.00008(19) 0.00093(14) 0.00309(19)
F1 0.0427(18) 0.073(3) 0.070(3) -0.0159(17) -0.0157(17) 0.0029(18)
F2 0.154(5) 0.127(5) 0.071(3) 0.060(4) -0.008(3) -0.031(3)
F3 0.244(7) 0.057(3) 0.138(5) 0.073(4) -0.051(5) -0.020(3)
F4 0.057(3) 0.154(4) 0.039(2) -0.004(3) -0.0058(18) 0.015(3)
F5 0.0496(18) 0.071(3) 0.0290(16) 0.0077(16) 0.0173(14) -0.0024(15)
F6 0.060(2) 0.047(2) 0.071(3) -0.0093(16) 0.0127(17) -0.0211(17)
F7 0.117(4) 0.052(3) 0.060(3) -0.004(2) -0.015(3) 0.0175(18)
F8 0.076(3) 0.053(3) 0.073(3) -0.0262(18) -0.0086(19) 0.0302(18)
F9 0.0382(19) 0.097(3) 0.098(3) 0.0079(19) -0.0002(19) -0.037(3)
F10 0.083(3) 0.138(5) 0.165(5) 0.015(3) 0.067(3) -0.071(4)
F11 0.099(4) 0.045(3) 0.294(8) 0.004(3) 0.020(5) 0.027(4)
F12 0.075(3) 0.091(3) 0.0329(17) -0.033(2) -0.0113(16) 0.0065(16)
F13 0.059(2) 0.088(3) 0.065(3) 0.0487(19) 0.0281(18) 0.029(2)
F14 0.0482(17) 0.0442(19) 0.0430(17) 0.0019(14) 0.0253(14) 0.0076(13)
F15 0.073(3) 0.068(3) 0.105(3) -0.0347(19) 0.056(3) -0.059(3)
F16 0.193(5) 0.035(3) 0.146(4) 0.020(3) 0.129(4) 0.033(3)
F17 0.159(4) 0.059(3) 0.063(3) 0.063(3) -0.007(3) 0.0157(19)
F18 0.085(3) 0.0278(19) 0.079(3) -0.0062(16) 0.032(2) -0.0064(17)
O1 0.0250(16) 0.041(2) 0.0275(16) -0.0019(14) -0.0048(13) 0.0006(15)
O2 0.0246(16) 0.042(2) 0.0243(16) -0.0079(14) -0.0023(14) 0.0033(14)
O3 0.0239(16) 0.0279(19) 0.0279(17) -0.0027(13) 0.0020(14) 0.0018(14)
O4 0.0322(17) 0.0270(19) 0.0225(16) -0.0006(13) 0.0061(14) 0.0011(13)
O5 0.0288(17) 0.0292(19) 0.0390(19) 0.0054(14) 0.0128(15) 0.0102(15)
O6 0.0269(17) 0.036(2) 0.0259(18) -0.0020(14) -0.0010(15) 0.0090(14)
O7 0.0261(16) 0.0224(17) 0.0263(16) 0.0006(12) 0.0045(13) 0.0018(13)
O8 0.0285(16) 0.0230(17) 0.0293(17) 0.0012(13) 0.0031(14) 0.0053(13)
N1 0.024(2) 0.045(3) 0.023(2) -0.0055(18) -0.0027(17) -0.0012(17)
N2 0.0232(19) 0.040(3) 0.0269(19) -0.0088(18) -0.0006(16) 0.0025(17)
C1 0.035(3) 0.056(4) 0.046(4) -0.002(3) 0.001(3) -0.023(3)
C2 0.062(4) 0.047(4) 0.090(5) 0.004(3) -0.008(4) -0.026(4)
C3 0.033(3) 0.114(6) 0.049(4) -0.001(4) 0.005(3) -0.033(4)
C4 0.043(4) 0.083(5) 0.059(4) -0.015(4) 0.003(3) -0.041(4)
C5 0.028(3) 0.111(6) 0.042(4) -0.015(4) -0.007(3) -0.011(4)
C6 0.026(3) 0.072(4) 0.032(3) -0.005(3) -0.006(3) 0.008(3)
C7 0.026(3) 0.048(3) 0.029(3) 0.002(2) -0.005(2) 0.008(3)
C8 0.036(3) 0.046(4) 0.045(3) 0.010(3) -0.002(3) -0.001(3)
C9 0.035(3) 0.080(5) 0.051(4) -0.003(3) -0.002(3) 0.028(4)
C10 0.019(3) 0.074(5) 0.033(3) 0.004(3) 0.002(2) 0.002(3)
C11 0.044(4) 0.060(4) 0.051(4) 0.029(3) 0.001(3) -0.009(3)
C12 0.034(3) 0.126(7) 0.042(4) -0.000(4) 0.010(3) 0.001(4)
C13 0.026(3) 0.098(6) 0.037(3) 0.012(3) -0.006(3) 0.005(3)
C14 0.047(4) 0.110(6) 0.040(4) -0.022(4) -0.016(3) 0.000(4)
C15 0.052(4) 0.060(4) 0.042(4) -0.026(3) -0.008(3) -0.007(3)
C16 0.044(3) 0.040(4) 0.045(3) -0.022(3) -0.006(3) 0.005(3)
C17 0.063(4) 0.023(3) 0.074(5) -0.005(3) -0.001(4) -0.012(3)
C18 0.085(5) 0.055(5) 0.078(5) -0.032(4) -0.011(4) 0.019(4)
C19 0.028(3) 0.055(4) 0.044(4) -0.019(3) 0.005(3) 0.015(3)
C20 0.018(4) 0.032(5) 0.033(4) -0.003(3) -0.006(4) 0.013(4)
C21 0.026(4) 0.029(5) 0.028(4) 0.003(3) 0.006(3) 0.003(3)
C22 0.026(4) 0.029(4) 0.024(4) 0.000(4) -0.002(4) 0.003(4)
C23 0.036(3) 0.046(4) 0.030(3) -0.001(3) 0.006(3) -0.006(3)
C24 0.042(3) 0.034(3) 0.048(4) 0.006(3) 0.007(3) 0.012(3)
C25 0.025(4) 0.020(4) 0.030(4) -0.001(3) 0.003(4) 0.000(3)
C26 0.031(4) 0.029(4) 0.022(4) 0.002(3) 0.007(3) 0.008(3)
C27 0.020(4) 0.033(5) 0.020(4) -0.003(3) 0.002(3) 0.005(3)
C28 0.037(3) 0.040(4) 0.025(3) -0.007(3) 0.002(3) 0.009(3)
C29 0.036(3) 0.027(3) 0.039(3) 0.001(2) 0.009(3) 0.005(2)
C30 0.023(3) 0.025(3) 0.021(2) -0.0038(17) -0.0029(18) 0.0028(17)
C31 0.041(3) 0.026(3) 0.028(3) -0.001(2) 0.013(3) 0.0044(19)
C32 0.039(3) 0.026(3) 0.027(3) -0.001(2) 0.004(3) 0.006(2)
C33 0.086(5) 0.036(4) 0.048(4) 0.009(3) 0.035(4) 0.016(3)
C34 0.020(7) 0.014(7) 0.041(8) -0.008(5) -0.001(6) 0.005(6)
C35 0.018(7) 0.024(8) 0.029(7) -0.004(5) 0.008(6) -0.002(6)
C36 0.025(7) 0.015(7) 0.021(7) 0.002(6) -0.002(6) -0.007(5)
C37 0.017(6) 0.025(8) 0.019(7) -0.009(5) -0.001(6) 0.004(5)
C38 0.025(7) 0.032(8) 0.015(7) -0.001(6) 0.000(6) 0.004(6)
C39 0.025(8) 0.014(7) 0.030(8) 0.001(7) -0.001(7) -0.002(6)

loop_
_atom_type_symbol
_atom_type_description
_atom_type_scat_dispersion_real
_atom_type_scat_dispersion_imag
_atom_type_scat_source
C C 0.003 0.002
;
International Tables for Crystallography
(1992, Vol. C, Tables 4.2.6.8 and 6.1.1.4)
;
H H 0.000 0.000
;
International Tables for Crystallography
(1992, Vol. C, Table 6.1.1.4)
;
F F 0.017 0.010
;
International Tables for Crystallography
(1992, Vol. C, Tables 4.2.6.8 and 6.1.1.4)
;
N N 0.006 0.003
;
International Tables for Crystallography
(1992, Vol. C, Tables 4.2.6.8 and 6.1.1.4)
;
O O 0.011 0.006
;
International Tables for Crystallography
(1992, Vol. C, Tables 4.2.6.8 and 6.1.1.4)
;
Y Y -2.796 3.567
;
International Tables for Crystallography
(1992, Vol. C, Tables 4.2.6.8 and 6.1.1.4)
;

loop_
_geom_angle_atom_site_label_1
_geom_angle_atom_site_label_2
_geom_angle_atom_site_label_3
_geom_angle
_geom_angle_publ_flag
O1 Y1 O2 140.24(11) yes
O1 Y1 O3 73.13(11) yes
O1 Y1 O4 95.85(11) yes
O1 Y1 O5 97.16(11) yes
O1 Y1 O6 147.55(11) yes
O1 Y1 O7 74.90(11) yes
O1 Y1 O8 74.95(11) yes
O2 Y1 O3 146.63(10) yes
O2 Y1 O4 98.06(11) yes
O2 Y1 O5 97.66(11) yes
O2 Y1 O6 72.21(11) yes
O2 Y1 O7 73.90(10) yes
O2 Y1 O8 73.45(11) yes
O3 Y1 O4 72.48(11) yes
O3 Y1 O5 72.35(11) yes
O3 Y1 O6 74.42(11) yes
O3 Y1 O7 129.89(11) yes
O3 Y1 O8 130.33(11) yes
O4 Y1 O5 136.83(11) yes
O4 Y1 O6 73.74(11) yes
O4 Y1 O7 148.59(10) yes
O4 Y1 O8 74.07(11) yes
O5 Y1 O6 73.34(11) yes
O5 Y1 O7 74.56(10) yes
O5 Y1 O8 149.10(11) yes
O6 Y1 O7 128.86(11) yes
O6 Y1 O8 128.21(11) yes
O7 Y1 O8 74.54(10) yes
Y1 O1 N1 154.7(3) yes
Y1 O2 N2 148.8(3) yes
Y1 O3 C20 133.7(4) yes
Y1 O3 C34 136.2(6) yes
C20 O3 C34 76.3(7) yes
Y1 O4 C22 134.6(4) yes
Y1 O4 C39 125.9(7) yes
Y1 O5 C25 129.6(4) yes
Y1 O5 C36 134.2(6) yes
Y1 O6 C27 137.7(4) yes
Y1 O6 C37 137.8(7) yes
C27 O6 C37 67.4(7) yes
Y1 O7 C30 133.3(3) yes
Y1 O8 C32 132.9(3) yes
O1 N1 C1 115.3(4) yes
O1 N1 C7 115.0(4) yes
C1 N1 C7 125.8(4) yes
O2 N2 C10 115.7(4) yes
O2 N2 C16 116.3(4) yes
C10 N2 C16 124.4(4) yes
N1 C1 C2 107.7(5) yes
N1 C1 C3 108.3(5) yes
N1 C1 C4 107.9(4) yes
C2 C1 C3 109.8(5) yes
C2 C1 C4 110.9(5) yes
C3 C1 C4 112.0(5) yes
C1 C4 C5 115.0(5) yes
C4 C5 C6 109.2(5) yes
C5 C6 C7 113.6(4) yes
N1 C7 C6 108.3(4) yes
N1 C7 C8 108.3(4) yes
N1 C7 C9 109.4(4) yes
C6 C7 C8 109.9(4) yes
C6 C7 C9 111.6(4) yes
C8 C7 C9 109.3(5) yes
N2 C10 C11 108.0(4) yes
N2 C10 C12 108.3(5) yes
N2 C10 C13 108.2(4) yes
C11 C10 C12 109.3(5) yes
C11 C10 C13 110.6(5) yes
C12 C10 C13 112.3(4) yes
C10 C13 C14 114.4(5) yes
C13 C14 C15 108.6(5) yes
C14 C15 C16 114.0(5) yes
N2 C16 C15 108.8(4) yes
N2 C16 C17 107.7(4) yes
N2 C16 C18 108.8(5) yes
C15 C16 C17 110.5(5) yes
C15 C16 C18 112.4(5) yes
C17 C16 C18 108.4(5) yes
F1 C19 F2 108.3(5) yes
F1 C19 F3 110.0(6) yes
F1 C19 C20 104.5(5) yes
F1 C19 C34 110.3(6) yes
F2 C19 F3 105.7(6) yes
F2 C19 C20 98.5(5) yes
F2 C19 C34 138.0(7) yes
F3 C19 C20 128.1(6) yes
F3 C19 C34 75.9(6) yes
C20 C19 C34 56.1(6) yes
O3 C20 C19 110.0(6) yes
O3 C20 C21 126.8(6) yes
O3 C20 C34 49.5(6) yes
C19 C20 C21 123.0(6) yes
C19 C20 C34 64.6(6) yes
C21 C20 C34 164.4(8) yes
C20 C21 C22 122.0(7) yes
O4 C22 C21 126.4(7) yes
O4 C22 C23 116.0(6) yes
C21 C22 C23 117.6(6) yes
F4 C23 F5 107.3(4) yes
F4 C23 F6 106.2(5) yes
F4 C23 C22 102.1(5) yes
F4 C23 C39 127.4(6) yes
F5 C23 F6 107.4(4) yes
F5 C23 C22 113.5(5) yes
F5 C23 C39 110.6(6) yes
F6 C23 C22 119.3(5) yes
F6 C23 C39 95.7(6) yes
F7 C24 F8 108.5(5) yes
F7 C24 F9 106.2(5) yes
F7 C24 C25 118.9(5) yes
F7 C24 C36 92.4(6) yes
F8 C24 F9 106.6(5) yes
F8 C24 C25 114.9(5) yes
F8 C24 C36 105.5(6) yes
F9 C24 C25 100.3(5) yes
F9 C24 C36 134.9(7) yes
O5 C25 C24 109.4(6) yes
O5 C25 C26 131.6(6) yes
O5 C25 C36 69.3(9) yes
C24 C25 C26 119.1(6) yes
C24 C25 C36 66.0(9) yes
C26 C25 C36 130.5(10) yes
C25 C26 C27 120.9(6) yes
O6 C27 C26 124.4(6) yes
O6 C27 C28 114.9(6) yes
O6 C27 C37 52.5(7) yes
C26 C27 C28 120.7(6) yes
C26 C27 C37 154.8(8) yes
C28 C27 C37 68.9(7) yes
F10 C28 F11 102.9(5) yes
F10 C28 F12 110.8(5) yes
F10 C28 C27 124.5(5) yes
F10 C28 C37 86.2(6) yes
F11 C28 F12 104.5(5) yes
F11 C28 C27 102.4(5) yes
F11 C28 C37 145.9(7) yes
F12 C28 C27 109.4(4) yes
F12 C28 C37 102.7(6) yes
C27 C28 C37 48.5(6) yes
F13 C29 F14 105.0(4) yes
F13 C29 F15 108.1(4) yes
F13 C29 C30 111.0(4) yes
F14 C29 F15 106.7(4) yes
F14 C29 C30 114.9(4) yes
F15 C29 C30 110.7(4) yes
O7 C30 C29 113.5(4) yes
O7 C30 C31 128.5(4) yes
C29 C30 C31 117.9(4) yes
C30 C31 C32 121.3(4) yes
O8 C32 C31 128.6(5) yes
O8 C32 C33 112.5(5) yes
C31 C32 C33 118.8(5) yes
F16 C33 F17 109.0(5) yes
F16 C33 F18 107.5(5) yes
F16 C33 C32 112.3(5) yes
F17 C33 F18 107.1(5) yes
F17 C33 C32 110.4(5) yes
F18 C33 C32 110.4(5) yes
O3 C34 C19 109.4(9) yes
O3 C34 C20 54.2(6) yes
O3 C34 C35 129.0(11) yes
C19 C34 C20 59.3(6) yes
C19 C34 C35 120.9(10) yes
C20 C34 C35 154.2(11) yes
C34 C35 C36 118.3(11) yes
O5 C36 C24 114.3(10) yes
O5 C36 C25 66.4(9) yes
O5 C36 C35 127.5(11) yes
C24 C36 C25 77.5(9) yes
C24 C36 C35 115.6(10) yes
C25 C36 C35 110.2(13) yes
O6 C37 C27 60.1(7) yes
O6 C37 C28 115.8(9) yes
O6 C37 C38 124.1(11) yes
C27 C37 C28 62.6(6) yes
C27 C37 C38 159.0(12) yes
C28 C37 C38 119.9(10) yes
C37 C38 C39 120.8(12) yes
O4 C39 C23 104.9(9) yes
O4 C39 C38 133.3(13) yes
C23 C39 C38 121.8(11) yes
C1 C2 H1 109.609 no
C1 C2 H2 109.017 no
C1 C2 H3 109.865 no
H1 C2 H2 109.444 no
H1 C2 H3 109.446 no
H2 C2 H3 109.444 no
C1 C3 H4 109.447 no
C1 C3 H5 109.463 no
C1 C3 H6 109.591 no
H4 C3 H5 109.442 no
H4 C3 H6 109.444 no
H5 C3 H6 109.440 no
C1 C4 H7 108.950 no
C1 C4 H8 108.978 no
C5 C4 H7 107.224 no
C5 C4 H8 107.130 no
H7 C4 H8 109.463 no
C4 C5 H9 109.689 no
C4 C5 H10 109.772 no
C6 C5 H9 109.258 no
C6 C5 H10 109.394 no
H9 C5 H10 109.500 no
C5 C6 H11 107.399 no
C5 C6 H12 107.302 no
C7 C6 H11 109.564 no
C7 C6 H12 109.493 no
H11 C6 H12 109.439 no
C7 C8 H13 109.527 no
C7 C8 H14 109.289 no
C7 C8 H15 109.680 no
H13 C8 H14 109.450 no
H13 C8 H15 109.443 no
H14 C8 H15 109.439 no
C7 C9 H16 109.504 no
C7 C9 H17 109.550 no
C7 C9 H18 109.443 no
H16 C9 H17 109.446 no
H16 C9 H18 109.443 no
H17 C9 H18 109.442 no
C10 C11 H19 109.469 no
C10 C11 H20 109.460 no
C10 C11 H21 109.570 no
H19 C11 H20 109.444 no
H19 C11 H21 109.444 no
H20 C11 H21 109.440 no
C10 C12 H22 109.580 no
C10 C12 H23 109.560 no
C10 C12 H24 109.372 no
H22 C12 H23 109.436 no
H22 C12 H24 109.440 no
H23 C12 H24 109.439 no
C10 C13 H25 109.115 no
C10 C13 H26 109.159 no
C14 C13 H25 107.232 no
C14 C13 H26 107.416 no
H25 C13 H26 109.472 no
C13 C14 H27 109.000 no
C13 C14 H28 108.816 no
C15 C14 H27 110.430 no
C15 C14 H28 110.444 no
H27 C14 H28 109.479 no
C14 C15 H29 108.767 no
C14 C15 H30 108.505 no
C16 C15 H29 108.004 no
C16 C15 H30 108.002 no
H29 C15 H30 109.496 no
C16 C17 H31 109.392 no
C16 C17 H32 109.580 no
C16 C17 H33 109.538 no
H31 C17 H32 109.444 no
H31 C17 H33 109.438 no
H32 C17 H33 109.435 no
C16 C18 H34 109.467 no
C16 C18 H35 109.534 no
C16 C18 H36 109.496 no
H34 C18 H35 109.446 no
H34 C18 H36 109.443 no
H35 C18 H36 109.441 no
C20 C21 H37 119.020 no
C22 C21 H37 119.015 no
C25 C26 H38 119.552 no
C27 C26 H38 119.562 no
C30 C31 H39 119.369 no
C32 C31 H39 119.309 no
C34 C35 H40 120.825 no
C36 C35 H40 120.826 no
C37 C38 H41 119.609 no
C39 C38 H41 119.611 no

loop_
_geom_bond_atom_site_label_1
_geom_bond_atom_site_label_2
_geom_bond_distance
_geom_bond_publ_flag
Y1 O1 2.289(3) yes
Y1 O2 2.321(3) yes
Y1 O3 2.362(3) yes
Y1 O4 2.333(3) yes
Y1 O5 2.327(4) yes
Y1 O6 2.352(4) yes
Y1 O7 2.337(3) yes
Y1 O8 2.330(3) yes
F1 C19 1.321(6) yes
F2 C19 1.282(7) yes
F3 C19 1.210(8) yes
F4 C23 1.327(6) yes
F5 C23 1.334(6) yes
F6 C23 1.311(6) yes
F7 C24 1.320(7) yes
F8 C24 1.317(7) yes
F9 C24 1.294(6) yes
F10 C28 1.243(7) yes
F11 C28 1.273(7) yes
F12 C28 1.332(6) yes
F13 C29 1.331(6) yes
F14 C29 1.331(6) yes
F15 C29 1.317(6) yes
F16 C33 1.325(8) yes
F17 C33 1.328(8) yes
F18 C33 1.326(7) yes
O1 N1 1.299(5) yes
O2 N2 1.293(5) yes
O3 C20 1.263(8) yes
O3 C34 1.184(13) yes
O4 C22 1.291(8) yes
O4 C39 1.257(14) yes
O5 C25 1.280(8) yes
O5 C36 1.306(13) yes
O6 C27 1.215(8) yes
O6 C37 1.113(13) yes
O7 C30 1.253(5) yes
O8 C32 1.255(6) yes
N1 C1 1.488(7) yes
N1 C7 1.501(6) yes
N2 C10 1.500(6) yes
N2 C16 1.500(7) yes
C1 C2 1.518(8) yes
C1 C3 1.530(8) yes
C1 C4 1.540(8) yes
C4 C5 1.510(9) yes
C5 C6 1.500(8) yes
C6 C7 1.538(7) yes
C7 C8 1.510(7) yes
C7 C9 1.529(8) yes
C10 C11 1.505(8) yes
C10 C12 1.541(8) yes
C10 C13 1.528(7) yes
C13 C14 1.505(10) yes
C14 C15 1.521(8) yes
C15 C16 1.517(8) yes
C16 C17 1.519(8) yes
C16 C18 1.534(9) yes
C19 C20 1.568(9) yes
C19 C34 1.646(13) yes
C20 C21 1.387(10) yes
C20 C34 1.513(14) yes
C21 C22 1.392(11) yes
C22 C23 1.472(10) yes
C23 C39 1.684(15) yes
C24 C25 1.598(9) yes
C24 C36 1.495(14) yes
C25 C26 1.401(10) yes
C25 C36 0.975(15) yes
C26 C27 1.384(10) yes
C27 C28 1.533(8) yes
C27 C37 1.294(14) yes
C28 C37 1.611(13) yes
C29 C30 1.523(7) yes
C30 C31 1.381(6) yes
C31 C32 1.398(7) yes
C32 C33 1.544(8) yes
C34 C35 1.418(17) yes
C35 C36 1.392(18) yes
C37 C38 1.389(17) yes
C38 C39 1.388(18) yes
C2 H1 0.960 no
C2 H2 0.960 no
C2 H3 0.960 no
C3 H4 0.960 no
C3 H5 0.960 no
C3 H6 0.960 no
C4 H7 0.970 no
C4 H8 0.970 no
C5 H9 0.970 no
C5 H10 0.970 no
C6 H11 0.970 no
C6 H12 0.970 no
C8 H13 0.960 no
C8 H14 0.960 no
C8 H15 0.960 no
C9 H16 0.960 no
C9 H17 0.960 no
C9 H18 0.960 no
C11 H19 0.960 no
C11 H20 0.960 no
C11 H21 0.960 no
C12 H22 0.960 no
C12 H23 0.960 no
C12 H24 0.960 no
C13 H25 0.970 no
C13 H26 0.970 no
C14 H27 0.970 no
C14 H28 0.970 no
C15 H29 0.970 no
C15 H30 0.970 no
C17 H31 0.960 no
C17 H32 0.960 no
C17 H33 0.960 no
C18 H34 0.960 no
C18 H35 0.960 no
C18 H36 0.960 no
C21 H37 0.930 no
C26 H38 0.930 no
C31 H39 0.930 no
C35 H40 0.930 no
C38 H41 0.930 no

loop_
_geom_contact_atom_site_label_1
_geom_contact_atom_site_label_2
_geom_contact_distance
_geom_contact_publ_flag
_geom_contact_site_symmetry_2
F1 O3 2.863(5) no .
F1 C21 3.175(8) no .
F1 C35 3.515(12) no .
F2 O3 3.271(6) no .
F2 C21 2.555(9) no .
F3 O3 2.879(6) no .
F3 C35 2.089(14) no .
F3 C36 3.476(15) no .
F4 O4 2.876(5) no .
F4 C8 3.568(7) no .
F4 C21 3.018(8) no .
F5 O4 3.474(5) no .
F5 C21 2.693(8) no .
F5 C38 2.903(13) no .
F6 O4 2.742(5) no .
F6 C17 3.569(7) no .
F6 C21 3.592(8) no .
F6 C38 3.148(13) no .
F7 O5 2.664(5) no .
F7 C35 3.051(13) no .
F8 O5 3.415(5) no .
F8 C26 2.962(8) no .
F8 C35 2.450(13) no .
F9 O5 3.020(5) no .
F9 C26 2.908(8) no .
F9 C35 3.598(12) no .
F10 O6 3.010(7) no .
F10 C26 3.458(9) no .
F10 C38 2.234(13) no .
F11 O6 3.296(7) no .
F11 C26 2.517(10) no .
F12 O6 2.784(5) no .
F12 C26 3.390(8) no .
F12 C38 3.221(13) no .
F13 O7 2.763(5) no .
F13 C31 3.398(6) no .
F14 O7 3.496(5) no .
F14 C31 2.730(6) no .
F15 O7 2.772(5) no .
F15 C31 3.387(6) no .
F16 O8 3.468(6) no .
F16 C31 2.737(6) no .
F17 O8 2.841(5) no .
F17 C31 3.345(7) no .
F18 O8 2.676(5) no .
F18 C31 3.510(6) no .
O1 C2 2.727(7) no .
O1 C3 2.963(7) no .
O1 C8 2.733(6) no .
O1 C9 2.999(7) no .
O1 C30 3.491(5) no .
O1 C32 3.501(6) no .
O2 C11 2.716(7) no .
O2 C12 3.011(7) no .
O2 C17 2.727(7) no .
O2 C18 3.017(8) no .
O2 C30 3.297(5) no .
O2 C31 3.532(6) no .
O2 C32 3.262(6) no .
O3 N1 3.260(5) no .
O3 C2 3.599(8) no .
O3 C8 3.585(6) no .
O3 C22 2.886(9) no .
O3 C25 3.165(8) no .
O3 C26 3.428(7) no .
O3 C27 3.284(7) no .
O3 C36 2.846(13) no .
O3 C37 3.179(13) no .
O3 C38 3.291(13) no .
O3 C39 3.105(14) no .
O4 C8 3.406(6) no .
O4 C17 3.387(7) no .
O4 C20 2.901(8) no .
O4 C37 2.980(13) no .
O5 C2 3.435(7) no .
O5 C11 3.416(7) no .
O5 C27 2.970(7) no .
O5 C34 2.888(13) no .
O6 N2 3.129(5) no .
O6 C11 3.536(7) no .
O6 C17 3.476(7) no .
O6 C20 3.228(8) no .
O6 C21 3.417(7) no .
O6 C22 3.269(9) no .
O6 C25 2.798(8) no .
O6 C34 3.311(13) no .
O6 C35 3.553(13) no .
O6 C36 3.377(13) no .
O6 C39 2.738(15) no .
O7 C32 2.897(6) no .
O8 C30 2.907(5) no .
N1 C5 2.842(7) no .
N2 C14 2.850(7) no .
C1 C6 2.993(8) no .
C1 C9 3.380(9) no .
C2 C36 3.417(14) no .
C3 C5 3.226(8) no .
C3 C7 3.372(8) no .
C3 C9 3.405(9) no .
C4 C7 2.971(9) no .
C5 C9 3.172(9) no .
C8 C22 3.545(9) no .
C10 C15 2.978(8) no .
C10 C18 3.365(9) no .
C11 C25 3.511(9) no .
C12 C14 3.188(9) no .
C12 C16 3.354(8) no .
C12 C18 3.364(10) no .
C13 C16 2.968(8) no .
C14 C18 3.199(9) no .
C17 C39 3.453(16) no .
C20 C27 3.498(9) no .
C20 C37 3.109(14) no .
C20 C38 2.817(14) no .
C20 C39 2.765(15) no .
C21 C37 3.005(14) no .
C21 C38 2.110(14) no .
C21 C39 1.831(16) no .
C22 C37 3.009(14) no .
C22 C38 1.974(14) no .
C25 C34 2.871(14) no .
C25 C37 3.490(14) no .
C26 C34 3.078(14) no .
C26 C35 2.379(13) no .
C27 C34 3.310(14) no .
C27 C35 3.193(14) no .
C27 C36 3.138(14) no .
C27 C39 3.570(16) no .
C34 C37 3.498(17) no .
F1 F11 3.326(6) no 3_656
F1 F17 2.797(5) no 2_645
F2 F3 3.024(8) no 3_656
F2 F8 3.523(6) no 3_656
F2 C26 3.564(9) no 3_656
F2 C35 3.403(13) no 3_656
F3 F2 3.024(8) no 3_656
F3 F3 3.422(8) no 3_656
F3 F10 3.402(8) no 3_656
F3 F11 3.527(8) no 3_656
F5 F6 3.477(5) no 3_666
F5 C3 3.508(7) no 4_555
F5 C5 3.430(7) no 4_555
F5 C14 3.479(7) no 1_455
F6 F5 3.477(5) no 3_666
F6 F6 3.383(5) no 3_666
F7 F14 3.417(5) no 2_745
F8 F2 3.523(6) no 3_656
F8 F14 3.413(5) no 2_745
F8 C13 3.394(7) no 3_756
F9 F11 3.440(6) no 3_756
F9 F12 3.150(5) no 3_756
F9 F14 3.102(5) no 2_745
F9 F16 3.237(7) no 2_745
F10 F3 3.402(8) no 3_656
F10 C9 3.384(8) no 4_555
F11 F1 3.326(6) no 3_656
F11 F3 3.527(8) no 3_656
F11 F9 3.440(6) no 3_756
F11 F16 3.290(9) no 4_555
F11 F17 3.447(8) no 4_555
F12 F9 3.150(5) no 3_756
F12 F14 3.116(5) no 4_555
F12 C31 3.487(6) no 4_555
F13 F16 3.267(6) no 2_745
F13 F18 2.760(5) no 2_745
F13 C6 3.359(6) no 1_655
F13 C33 3.562(7) no 2_745
F14 F7 3.417(5) no 2_755
F14 F8 3.413(5) no 2_755
F14 F9 3.102(5) no 2_755
F14 F12 3.116(5) no 4_554
F14 C15 3.579(6) no 4_554
F14 C24 3.561(6) no 2_755
F15 C18 3.455(8) no 2_745
F16 F9 3.237(7) no 2_755
F16 F11 3.290(9) no 4_554
F16 F13 3.267(6) no 2_755
F16 C11 3.401(7) no 2_755
F17 F1 2.797(5) no 2_655
F17 F11 3.447(8) no 4_554
F18 F13 2.760(5) no 2_755
F18 C4 3.470(7) no 2_655
F18 C5 3.437(7) no 2_655
C3 F5 3.508(7) no 4_554
C4 F18 3.470(7) no 2_645
C5 F5 3.430(7) no 4_554
C5 F18 3.437(7) no 2_645
C6 F13 3.359(6) no 1_455
C9 F10 3.384(8) no 4_554
C11 F16 3.401(7) no 2_745
C13 F8 3.394(7) no 3_756
C14 F5 3.479(7) no 1_655
C15 F14 3.579(6) no 4_555
C18 F15 3.455(8) no 2_755
C24 F14 3.561(6) no 2_745
C26 F2 3.564(9) no 3_656
C31 F12 3.487(6) no 4_554
C33 F13 3.562(7) no 2_755
C35 F2 3.403(13) no 3_656
Y1 H3 3.4331 no .
Y1 H19 3.4390 no .
Y1 H33 3.4122 no .
F1 H12 3.5966 no .
F1 H13 3.3444 no .
F1 H37 3.3037 no .
F2 H37 2.2570 no .
F3 H40 1.8679 no .
F4 H13 3.4023 no .
F4 H14 3.2579 no .
F4 H15 3.4584 no .
F4 H37 3.1440 no .
F5 H37 2.3440 no .
F5 H41 2.5780 no .
F6 H31 3.3916 no .
F6 H32 3.4288 no .
F6 H33 3.2977 no .
F6 H41 3.3060 no .
F7 H1 3.5948 no .
F7 H2 3.2445 no .
F7 H3 3.3920 no .
F7 H40 3.2661 no .
F8 H38 2.7122 no .
F8 H40 2.0807 no .
F9 H21 3.5108 no .
F9 H38 2.8871 no .
F10 H38 3.5354 no .
F10 H41 1.9281 no .
F11 H38 2.1961 no .
F12 H21 3.4378 no .
F12 H25 3.1519 no .
F12 H29 2.9993 no .
F12 H31 3.1648 no .
F12 H38 3.5796 no .
F12 H41 3.3805 no .
F13 H19 3.3686 no .
F13 H24 2.8400 no .
F13 H39 3.5530 no .
F14 H39 2.3656 no .
F15 H4 2.9420 no .
F15 H39 3.5452 no .
F16 H39 2.3916 no .
F17 H18 2.9238 no .
F17 H39 3.4733 no .
F18 H33 3.3493 no .
F18 H34 2.9098 no .
O1 H2 2.9117 no .
O1 H3 2.4513 no .
O1 H4 2.6945 no .
O1 H6 3.2784 no .
O1 H13 2.5909 no .
O1 H14 2.7540 no .
O1 H16 3.3211 no .
O1 H18 2.7389 no .
O2 H19 2.4265 no .
O2 H21 2.9002 no .
O2 H22 3.3321 no .
O2 H24 2.7527 no .
O2 H31 2.9080 no .
O2 H33 2.4389 no .
O2 H34 2.7607 no .
O2 H36 3.3318 no .
O3 H3 2.6790 no .
O3 H13 2.7179 no .
O3 H37 3.1712 no .
O3 H40 3.1466 no .
O4 H13 2.9315 no .
O4 H14 2.9837 no .
O4 H31 3.1598 no .
O4 H33 2.7442 no .
O4 H37 3.1965 no .
O4 H41 3.2080 no .
O5 H2 3.1938 no .
O5 H3 2.7960 no .
O5 H19 2.7906 no .
O5 H21 3.1625 no .
O5 H38 3.2337 no .
O5 H40 3.2236 no .
O6 H19 3.4809 no .
O6 H21 2.9037 no .
O6 H31 2.8368 no .
O6 H33 3.4203 no .
O6 H38 3.1111 no .
O6 H41 3.0170 no .
O7 H2 3.3299 no .
O7 H4 3.2273 no .
O7 H19 2.9556 no .
O7 H24 3.5062 no .
O7 H39 3.1715 no .
O8 H14 3.2387 no .
O8 H18 3.3064 no .
O8 H33 2.9485 no .
O8 H34 3.4603 no .
O8 H39 3.1886 no .
N1 H1 3.1646 no .
N1 H2 2.9255 no .
N1 H3 2.3824 no .
N1 H4 2.6290 no .
N1 H5 3.2775 no .
N1 H6 2.6292 no .
N1 H7 3.2722 no .
N1 H8 2.7474 no .
N1 H9 3.0910 no .
N1 H11 3.2944 no .
N1 H12 2.7417 no .
N1 H13 2.4415 no .
N1 H14 2.8357 no .
N1 H15 3.2301 no .
N1 H16 2.6553 no .
N1 H17 3.3012 no .
N1 H18 2.6547 no .
N2 H19 2.6086 no .
N2 H20 3.2673 no .
N2 H21 2.6095 no .
N2 H22 2.6456 no .
N2 H23 3.2964 no .
N2 H24 2.6441 no .
N2 H25 2.7255 no .
N2 H26 3.2827 no .
N2 H28 3.1065 no .
N2 H29 2.7268 no .
N2 H30 3.2740 no .
N2 H31 2.6136 no .
N2 H32 3.2738 no .
N2 H33 2.6143 no .
N2 H34 2.6485 no .
N2 H35 3.2968 no .
N2 H36 2.6476 no .
C1 H9 2.7792 no .
C1 H10 3.3947 no .
C1 H12 3.2697 no .
C1 H16 3.1312 no .
C2 H4 2.6561 no .
C2 H5 2.6951 no .
C2 H6 3.3226 no .
C2 H7 2.8309 no .
C2 H8 2.5836 no .
C3 H1 3.0098 no .
C3 H2 2.4313 no .
C3 H3 3.2175 no .
C3 H7 2.6345 no .
C3 H8 3.3571 no .
C3 H9 2.9424 no .
C3 H16 2.8358 no .
C3 H18 3.5706 no .
C4 H1 2.4832 no .
C4 H2 3.2527 no .
C4 H3 3.0066 no .
C4 H4 3.3662 no .
C4 H5 2.7374 no .
C4 H6 2.7248 no .
C4 H11 3.2799 no .
C4 H12 2.6153 no .
C4 H16 3.5105 no .
C5 H5 3.5778 no .
C5 H6 2.9261 no .
C5 H16 2.8689 no .
C5 H17 3.5180 no .
C6 H6 3.5615 no .
C6 H7 3.2767 no .
C6 H8 2.6240 no .
C6 H13 2.8763 no .
C6 H14 3.2849 no .
C6 H15 2.5085 no .
C6 H16 2.7209 no .
C6 H17 2.7241 no .
C6 H18 3.3596 no .
C7 H6 3.1176 no .
C7 H8 3.2762 no .
C7 H9 2.7319 no .
C7 H10 3.3679 no .
C8 H11 2.7922 no .
C8 H12 2.5842 no .
C8 H16 3.3087 no .
C8 H17 2.6730 no .
C8 H18 2.6485 no .
C9 H4 3.5941 no .
C9 H6 2.8169 no .
C9 H9 2.8609 no .
C9 H11 2.6412 no .
C9 H12 3.3576 no .
C9 H13 3.2630 no .
C9 H14 2.4718 no .
C9 H15 2.8843 no .
C10 H27 3.3671 no .
C10 H28 2.7405 no .
C10 H29 3.2736 no .
C10 H36 3.1068 no .
C11 H22 3.3125 no .
C11 H23 2.6870 no .
C11 H24 2.6465 no .
C11 H25 2.5815 no .
C11 H26 2.7841 no .
C12 H19 2.6403 no .
C12 H20 2.6761 no .
C12 H21 3.3193 no .
C12 H25 3.3670 no .
C12 H26 2.6559 no .
C12 H28 2.8745 no .
C12 H34 3.5524 no .
C12 H36 2.7712 no .
C13 H19 3.3218 no .
C13 H20 2.6877 no .
C13 H21 2.6631 no .
C13 H22 2.7360 no .
C13 H23 2.7433 no .
C13 H24 3.3658 no .
C13 H29 2.6397 no .
C13 H30 3.2924 no .
C13 H36 3.5310 no .
C14 H22 2.8882 no .
C14 H23 3.5335 no .
C14 H35 3.5409 no .
C14 H36 2.9054 no .
C15 H22 3.5166 no .
C15 H25 2.6159 no .
C15 H26 3.2873 no .
C15 H31 2.6674 no .
C15 H32 2.6886 no .
C15 H33 3.3212 no .
C15 H34 3.3528 no .
C15 H35 2.7225 no .
C15 H36 2.7321 no .
C16 H22 3.0914 no .
C16 H25 3.2486 no .
C16 H27 3.3767 no .
C16 H28 2.7599 no .
C17 H29 2.5514 no .
C17 H30 2.7708 no .
C17 H34 2.6288 no .
C17 H35 2.6772 no .
C17 H36 3.3082 no .
C18 H22 2.7731 no .
C18 H24 3.5425 no .
C18 H28 2.9144 no .
C18 H29 3.3411 no .
C18 H30 2.6175 no .
C18 H31 3.3107 no .
C18 H32 2.6681 no .
C18 H33 2.6323 no .
C19 H37 2.7441 no .
C19 H40 2.8071 no .
C20 H13 2.8224 no .
C20 H40 3.3986 no .
C20 H41 3.2318 no .
C21 H13 2.9589 no .
C21 H41 2.3621 no .
C22 H13 2.9238 no .
C22 H14 3.3475 no .
C22 H41 2.4660 no .
C23 H37 2.5781 no .
C23 H41 2.8075 no .
C24 H38 2.7014 no .
C24 H40 2.5737 no .
C25 H3 3.5498 no .
C25 H19 3.1858 no .
C25 H21 2.9790 no .
C25 H40 2.5068 no .
C26 H21 2.8814 no .
C26 H40 2.6963 no .
C27 H21 2.8261 no .
C27 H41 3.1772 no .
C28 H38 2.6757 no .
C28 H41 2.7214 no .
C29 H24 3.5585 no .
C29 H39 2.6063 no .
C30 H4 3.3293 no .
C30 H24 3.3569 no .
C32 H18 3.4500 no .
C32 H34 3.3182 no .
C33 H34 3.5156 no .
C33 H39 2.6542 no .
C34 H3 2.7139 no .
C34 H13 3.5954 no .
C34 H37 3.4456 no .
C34 H38 3.5756 no .
C35 H3 2.8444 no .
C35 H38 2.7017 no .
C36 H2 3.3767 no .
C36 H3 2.7111 no .
C36 H38 2.6795 no .
C37 H31 2.8250 no .
C37 H37 3.4789 no .
C37 H38 3.1991 no .
C38 H31 2.8935 no .
C38 H37 2.4414 no .
C39 H31 2.9418 no .
C39 H33 3.1121 no .
C39 H37 2.4035 no .
H1 H4 3.3469 no .
H1 H5 2.9478 no .
H1 H7 2.5665 no .
H1 H8 2.3775 no .
H2 H4 2.3069 no .
H2 H5 2.5333 no .
H2 H6 3.3637 no .
H2 H7 3.4186 no .
H2 H8 3.4711 no .
H3 H4 3.2580 no .
H3 H5 3.5762 no .
H3 H7 3.5155 no .
H3 H8 2.8440 no .
H3 H40 3.5287 no .
H4 H7 3.5316 no .
H4 H16 3.1442 no .
H4 H18 3.4980 no .
H5 H7 2.4786 no .
H5 H8 3.5434 no .
H5 H9 3.2831 no .
H6 H7 2.8482 no .
H6 H9 2.3962 no .
H6 H16 2.0755 no .
H6 H18 3.0895 no .
H7 H9 2.3173 no .
H7 H10 2.3144 no .
H7 H12 3.4841 no .
H8 H9 2.8087 no .
H8 H10 2.3010 no .
H8 H11 3.4885 no .
H8 H12 2.4136 no .
H9 H11 2.3096 no .
H9 H12 2.7998 no .
H9 H16 2.3120 no .
H9 H17 3.1920 no .
H10 H11 2.2963 no .
H10 H12 2.2974 no .
H11 H13 3.3628 no .
H11 H14 3.4957 no .
H11 H15 2.5125 no .
H11 H16 2.8658 no .
H11 H17 2.4770 no .
H11 H18 3.5353 no .
H12 H13 2.6772 no .
H12 H14 3.5075 no .
H12 H15 2.5118 no .
H12 H17 3.5456 no .
H13 H17 3.5854 no .
H13 H18 3.3683 no .
H14 H16 3.3896 no .
H14 H17 2.6404 no .
H14 H18 2.3079 no .
H15 H17 2.7692 no .
H15 H18 3.2160 no .
H19 H22 3.5094 no .
H19 H23 2.9385 no .
H19 H24 2.4417 no .
H19 H25 3.4753 no .
H20 H22 3.5550 no .
H20 H23 2.5234 no .
H20 H24 2.9328 no .
H20 H25 2.8210 no .
H20 H26 2.6344 no .
H21 H23 3.5691 no .
H21 H24 3.5211 no .
H21 H25 2.3911 no .
H21 H26 3.0866 no .
H21 H38 3.4093 no .
H22 H26 2.8893 no .
H22 H28 2.3343 no .
H22 H34 3.0781 no .
H22 H35 3.5524 no .
H22 H36 2.0106 no .
H23 H25 3.5668 no .
H23 H26 2.5003 no .
H23 H28 3.1966 no .
H23 H36 3.5547 no .
H24 H26 3.5450 no .
H24 H34 3.4670 no .
H24 H36 3.0625 no .
H25 H27 2.2961 no .
H25 H28 2.7990 no .
H25 H29 2.4265 no .
H25 H30 3.4935 no .
H26 H27 2.2949 no .
H26 H28 2.3058 no .
H26 H29 3.5107 no .
H27 H29 2.3476 no .
H27 H30 2.3564 no .
H28 H29 2.8386 no .
H28 H30 2.3560 no .
H28 H35 3.2432 no .
H28 H36 2.3735 no .
H29 H31 2.3658 no .
H29 H32 2.7853 no .
H29 H33 3.4478 no .
H29 H35 3.5279 no .
H30 H31 3.0844 no .
H30 H32 2.6211 no .
H30 H34 3.5049 no .
H30 H35 2.4505 no .
H30 H36 2.8631 no .
H31 H34 3.5047 no .
H31 H35 3.5583 no .
H31 H41 3.4532 no .
H32 H34 2.9139 no .
H32 H35 2.5131 no .
H32 H36 3.5520 no .
H33 H34 2.4230 no .
H33 H35 2.9326 no .
H33 H36 3.5020 no .
H37 H41 2.3243 no .
H38 H40 2.6983 no .
F1 H20 3.0627 no 1_455
F1 H23 2.7320 no 1_455
F1 H26 3.3477 no 1_455
F2 H26 2.8092 no 1_455
F2 H38 2.9426 no 3_656
F2 H40 2.6949 no 3_656
F3 H17 3.3345 no 2_645
F4 H1 3.3393 no 2_655
F4 H5 3.0572 no 2_655
F4 H7 2.7749 no 2_655
F4 H22 3.5185 no 1_455
F4 H28 3.0214 no 1_455
F5 H5 3.3045 no 4_555
F5 H6 2.8683 no 4_555
F5 H7 3.4399 no 4_555
F5 H9 2.5990 no 4_555
F5 H27 3.0934 no 1_455
F5 H28 2.9880 no 1_455
F6 H5 3.2671 no 4_555
F6 H7 2.8839 no 2_655
F7 H11 3.0814 no 2_645
F7 H15 3.5054 no 2_645
F7 H17 3.3019 no 2_645
F7 H39 3.1026 no 2_745
F8 H11 2.9922 no 2_645
F8 H17 2.8768 no 2_645
F8 H25 2.8861 no 3_756
F8 H26 3.0975 no 3_756
F8 H27 3.3927 no 3_756
F9 H25 3.0759 no 3_756
F9 H39 2.6753 no 2_745
F10 H4 3.5605 no 4_555
F10 H6 3.1551 no 4_555
F10 H16 2.8756 no 4_555
F10 H18 3.0566 no 4_555
F11 H20 2.9546 no 3_756
F11 H39 3.4367 no 4_555
F12 H39 2.9675 no 4_555
F13 H10 3.1259 no 1_655
F13 H11 3.0784 no 1_655
F13 H12 2.9011 no 1_655
F14 H10 3.4675 no 1_655
F14 H11 3.0681 no 1_655
F14 H25 3.4347 no 4_554
F14 H27 3.2913 no 4_554
F14 H29 2.8096 no 4_554
F15 H29 2.9951 no 4_554
F15 H30 3.5694 no 4_554
F15 H34 3.3478 no 2_745
F15 H35 2.8222 no 2_745
F16 H19 3.0063 no 2_755
F16 H20 2.9177 no 2_755
F17 H8 2.6644 no 2_655
F17 H12 3.5010 no 2_655
F18 H8 2.8193 no 2_655
F18 H10 2.8010 no 2_655
F18 H12 3.2730 no 2_655
C3 H41 3.1783 no 4_554
C5 H27 3.2529 no 4_454
C8 H1 3.2056 no 2_655
C8 H22 3.5644 no 1_455
C8 H23 3.2997 no 1_455
C9 H40 3.3627 no 2_655
C9 H41 3.5697 no 4_554
C12 H12 3.5265 no 1_655
C12 H13 3.5839 no 1_655
C12 H15 3.1115 no 1_655
C13 H37 3.4812 no 1_655
C15 H32 3.4468 no 3_766
C15 H35 3.5466 no 3_766
C17 H30 3.3939 no 3_766
C19 H26 3.5714 no 1_455
C21 H26 3.3293 no 1_455
C23 H7 3.3755 no 2_655
C23 H28 3.5476 no 1_455
C24 H11 3.5996 no 2_645
C24 H17 3.5262 no 2_645
C24 H25 3.5569 no 3_756
C24 H39 3.4602 no 2_745
C29 H29 3.4899 no 4_554
C33 H8 3.2983 no 2_655
C35 H17 2.9933 no 2_645
C36 H17 3.4893 no 2_645
C38 H6 3.1158 no 4_555
H1 F4 3.3393 no 2_645
H1 C8 3.2056 no 2_645
H1 H14 2.6580 no 2_645
H1 H15 2.8842 no 2_645
H1 H17 3.3450 no 2_645
H4 F10 3.5605 no 4_554
H4 H41 3.3951 no 4_554
H5 F4 3.0572 no 2_645
H5 F5 3.3045 no 4_554
H5 F6 3.2671 no 4_554
H5 H41 3.4117 no 4_554
H6 F5 2.8683 no 4_554
H6 F10 3.1551 no 4_554
H6 C38 3.1158 no 4_554
H6 H41 2.3539 no 4_554
H7 F4 2.7749 no 2_645
H7 F5 3.4399 no 4_554
H7 F6 2.8839 no 2_645
H7 C23 3.3755 no 2_645
H8 F17 2.6644 no 2_645
H8 F18 2.8193 no 2_645
H8 C33 3.2983 no 2_645
H9 F5 2.5990 no 4_554
H9 H27 2.8272 no 4_454
H9 H41 3.5469 no 4_554
H10 F13 3.1259 no 1_455
H10 F14 3.4675 no 1_455
H10 F18 2.8010 no 2_645
H10 H27 2.8227 no 4_454
H11 F7 3.0814 no 2_655
H11 F8 2.9922 no 2_655
H11 F13 3.0784 no 1_455
H11 F14 3.0681 no 1_455
H11 C24 3.5996 no 2_655
H12 F13 2.9011 no 1_455
H12 F17 3.5010 no 2_645
H12 F18 3.2730 no 2_645
H12 C12 3.5265 no 1_455
H12 H23 3.0140 no 1_455
H12 H24 3.2041 no 1_455
H13 C12 3.5839 no 1_455
H13 H22 3.4721 no 1_455
H13 H23 2.9125 no 1_455
H14 H1 2.6580 no 2_655
H15 F7 3.5054 no 2_655
H15 C12 3.1115 no 1_455
H15 H1 2.8842 no 2_655
H15 H22 2.8109 no 1_455
H15 H23 2.8267 no 1_455
H15 H24 3.1842 no 1_455
H16 F10 2.8756 no 4_554
H16 H40 3.4169 no 2_655
H16 H41 2.6813 no 4_554
H17 F3 3.3345 no 2_655
H17 F7 3.3019 no 2_655
H17 F8 2.8768 no 2_655
H17 C24 3.5262 no 2_655
H17 C35 2.9933 no 2_655
H17 C36 3.4893 no 2_655
H17 H1 3.3450 no 2_655
H17 H40 2.5748 no 2_655
H18 F10 3.0566 no 4_554
H19 F16 3.0063 no 2_745
H20 F1 3.0627 no 1_655
H20 F11 2.9546 no 3_756
H20 F16 2.9177 no 2_745
H20 H38 3.1697 no 3_756
H21 H38 3.5614 no 3_756
H22 F4 3.5185 no 1_655
H22 C8 3.5644 no 1_655
H22 H13 3.4721 no 1_655
H22 H15 2.8109 no 1_655
H23 F1 2.7320 no 1_655
H23 C8 3.2997 no 1_655
H23 H12 3.0140 no 1_655
H23 H13 2.9125 no 1_655
H23 H15 2.8267 no 1_655
H23 H37 3.5474 no 1_655
H24 H12 3.2041 no 1_655
H24 H15 3.1842 no 1_655
H25 F8 2.8861 no 3_756
H25 F9 3.0759 no 3_756
H25 F14 3.4347 no 4_555
H25 C24 3.5569 no 3_756
H25 H38 3.4035 no 3_756
H26 F1 3.3477 no 1_655
H26 F2 2.8092 no 1_655
H26 F8 3.0975 no 3_756
H26 C19 3.5714 no 1_655
H26 C21 3.3293 no 1_655
H26 H37 2.6383 no 1_655
H26 H38 3.3790 no 3_756
H27 F5 3.0934 no 1_655
H27 F8 3.3927 no 3_756
H27 F14 3.2913 no 4_555
H27 C5 3.2529 no 4_655
H27 H9 2.8272 no 4_655
H27 H10 2.8227 no 4_655
H27 H37 3.4414 no 1_655
H28 F4 3.0214 no 1_655
H28 F5 2.9880 no 1_655
H28 C23 3.5476 no 1_655
H28 H37 3.3222 no 1_655
H29 F14 2.8096 no 4_555
H29 F15 2.9951 no 4_555
H29 C29 3.4899 no 4_555
H29 H35 3.4670 no 3_766
H30 F15 3.5694 no 4_555
H30 C17 3.3939 no 3_766
H30 H30 3.3632 no 3_766
H30 H32 2.4874 no 3_766
H30 H35 2.8168 no 3_766
H32 C15 3.4468 no 3_766
H32 H30 2.4874 no 3_766
H32 H35 3.0610 no 3_766
H34 F15 3.3478 no 2_755
H35 F15 2.8222 no 2_755
H35 C15 3.5466 no 3_766
H35 H29 3.4670 no 3_766
H35 H30 2.8168 no 3_766
H35 H32 3.0610 no 3_766
H37 C13 3.4812 no 1_455
H37 H23 3.5474 no 1_455
H37 H26 2.6383 no 1_455
H37 H27 3.4414 no 1_455
H37 H28 3.3222 no 1_455
H38 F2 2.9426 no 3_656
H38 H20 3.1697 no 3_756
H38 H21 3.5614 no 3_756
H38 H25 3.4035 no 3_756
H38 H26 3.3790 no 3_756
H39 F7 3.1026 no 2_755
H39 F9 2.6753 no 2_755
H39 F11 3.4367 no 4_554
H39 F12 2.9675 no 4_554
H39 C24 3.4602 no 2_755
H40 F2 2.6949 no 3_656
H40 C9 3.3627 no 2_645
H40 H16 3.4169 no 2_645
H40 H17 2.5748 no 2_645
H41 C3 3.1783 no 4_555
H41 C9 3.5697 no 4_555
H41 H4 3.3951 no 4_555
H41 H5 3.4117 no 4_555
H41 H6 2.3539 no 4_555
H41 H9 3.5469 no 4_555
H41 H16 2.6813 no 4_555

loop_
_geom_torsion_atom_site_label_1
_geom_torsion_atom_site_label_2
_geom_torsion_atom_site_label_3
_geom_torsion_atom_site_label_4
_geom_torsion
_geom_torsion_publ_flag
O1 Y1 O2 N2 178.8(4) no
O2 Y1 O1 N1 178.8(4) no
O1 Y1 O3 C20 -123.6(3) no
O1 Y1 O3 C34 114.9(3) no
O3 Y1 O1 N1 -1.4(5) no
O1 Y1 O4 C22 86.2(3) no
O1 Y1 O4 C39 134.0(3) no
O4 Y1 O1 N1 -71.1(5) no
O1 Y1 O5 C25 -134.2(3) no
O1 Y1 O5 C36 -73.6(3) no
O5 Y1 O1 N1 67.7(5) no
O1 Y1 O6 C27 60.1(4) no
O1 Y1 O6 C37 -51.1(5) no
O6 Y1 O1 N1 -2.4(6) no
O1 Y1 O7 C30 85.9(3) no
O7 Y1 O1 N1 139.5(5) no
O1 Y1 O8 C32 -87.4(3) no
O8 Y1 O1 N1 -142.8(5) no
O2 Y1 O3 C20 56.2(4) no
O2 Y1 O3 C34 -65.4(4) no
O3 Y1 O2 N2 -0.8(6) no
O2 Y1 O4 C22 -131.2(3) no
O2 Y1 O4 C39 -83.4(3) no
O4 Y1 O2 N2 69.5(4) no
O2 Y1 O5 C25 82.8(3) no
O2 Y1 O5 C36 143.4(3) no
O5 Y1 O2 N2 -70.2(4) no
O2 Y1 O6 C27 -120.7(3) no
O2 Y1 O6 C37 128.1(4) no
O6 Y1 O2 N2 -0.5(4) no
O2 Y1 O7 C30 -69.1(3) no
O7 Y1 O2 N2 -141.6(4) no
O2 Y1 O8 C32 68.2(3) no
O8 Y1 O2 N2 140.1(4) no
O3 Y1 O4 C22 15.9(3) no
O3 Y1 O4 C39 63.8(3) no
O4 Y1 O3 C20 -21.6(3) no
O4 Y1 O3 C34 -143.2(3) no
O3 Y1 O5 C25 -64.5(3) no
O3 Y1 O5 C36 -3.9(3) no
O5 Y1 O3 C20 133.0(3) no
O5 Y1 O3 C34 11.4(3) no
O3 Y1 O6 C27 59.1(3) no
O3 Y1 O6 C37 -52.1(4) no
O6 Y1 O3 C20 55.9(3) no
O6 Y1 O3 C34 -65.7(3) no
O3 Y1 O7 C30 137.8(3) no
O7 Y1 O3 C20 -176.1(2) no
O7 Y1 O3 C34 62.3(4) no
O3 Y1 O8 C32 -138.9(3) no
O8 Y1 O3 C20 -71.4(3) no
O8 Y1 O3 C34 167.0(3) no
O4 Y1 O5 C25 -27.7(4) no
O4 Y1 O5 C36 32.9(4) no
O5 Y1 O4 C22 -20.8(4) no
O5 Y1 O4 C39 27.0(3) no
O4 Y1 O6 C27 135.0(3) no
O4 Y1 O6 C37 23.8(3) no
O6 Y1 O4 C22 -62.5(3) no
O6 Y1 O4 C39 -14.6(2) no
O4 Y1 O7 C30 9.8(4) no
O7 Y1 O4 C22 156.60(19) no
O7 Y1 O4 C39 -155.57(18) no
O4 Y1 O8 C32 171.9(3) no
O8 Y1 O4 C22 158.7(3) no
O8 Y1 O4 C39 -153.5(3) no
O5 Y1 O6 C27 -16.7(3) no
O5 Y1 O6 C37 -127.9(4) no
O6 Y1 O5 C25 14.1(3) no
O6 Y1 O5 C36 74.6(3) no
O5 Y1 O7 C30 -172.0(3) no
O7 Y1 O5 C25 153.7(3) no
O7 Y1 O5 C36 -145.8(3) no
O5 Y1 O8 C32 -8.8(4) no
O8 Y1 O5 C25 153.27(19) no
O8 Y1 O5 C36 -146.2(3) no
O6 Y1 O7 C30 -119.2(3) no
O7 Y1 O6 C27 -69.9(4) no
O7 Y1 O6 C37 178.8(3) no
O6 Y1 O8 C32 118.4(3) no
O8 Y1 O6 C27 -171.4(3) no
O8 Y1 O6 C37 77.3(4) no
O7 Y1 O8 C32 -9.2(3) no
O8 Y1 O7 C30 7.7(3) no
Y1 O1 N1 C1 -100.0(6) no
Y1 O1 N1 C7 101.1(6) no
Y1 O2 N2 C10 101.6(5) no
Y1 O2 N2 C16 -98.9(5) no
Y1 O3 C20 C19 -166.9(2) no
Y1 O3 C20 C21 17.9(9) no
Y1 O3 C20 C34 -142.7(4) no
Y1 O3 C34 C19 163.6(3) no
Y1 O3 C34 C20 140.6(7) no
Y1 O3 C34 C35 -6.9(19) no
C20 O3 C34 C19 22.9(7) no
C20 O3 C34 C35 -147.6(14) no
C34 O3 C20 C19 -24.3(7) no
C34 O3 C20 C21 160.5(9) no
Y1 O4 C22 C21 -6.4(10) no
Y1 O4 C22 C23 173.1(3) no
Y1 O4 C39 C23 -171.8(3) no
Y1 O4 C39 C38 5.7(19) no
C22 O4 C39 C23 -53.1(9) no
C22 O4 C39 C38 124(2) no
C39 O4 C22 C21 -99.7(13) no
C39 O4 C22 C23 79.7(12) no
Y1 O5 C25 C24 170.1(2) no
Y1 O5 C25 C26 -9.7(10) no
Y1 O5 C25 C36 116.6(4) no
Y1 O5 C36 C24 -168.8(4) no
Y1 O5 C36 C25 -106.0(8) no
Y1 O5 C36 C35 -7.9(17) no
C25 O5 C36 C24 -62.8(9) no
C25 O5 C36 C35 98.1(14) no
C36 O5 C25 C24 53.5(9) no
C36 O5 C25 C26 -126.3(12) no
C36 O5 C25 C36 -0(40747107) no
Y1 O6 C27 C26 11.7(9) no
Y1 O6 C27 C28 -168.6(3) no
Y1 O6 C27 C37 -137.3(5) no
Y1 O6 C37 C27 137.2(7) no
Y1 O6 C37 C28 167.1(3) no
Y1 O6 C37 C38 -18.5(17) no
C27 O6 C37 C28 29.8(7) no
C27 O6 C37 C38 -155.7(13) no
C37 O6 C27 C26 149.0(9) no
C37 O6 C27 C28 -31.2(8) no
Y1 O7 C30 C29 173.61(17) no
Y1 O7 C30 C31 -4.6(6) no
Y1 O8 C32 C31 7.9(7) no
Y1 O8 C32 C33 -174.35(18) no
O1 N1 C1 C2 47.2(5) no
O1 N1 C1 C3 -71.5(5) no
O1 N1 C1 C4 167.0(3) no
O1 N1 C7 C6 -165.3(3) no
O1 N1 C7 C8 -46.2(5) no
O1 N1 C7 C9 72.8(4) no
C1 N1 C7 C6 38.3(6) no
C1 N1 C7 C8 157.4(4) no
C1 N1 C7 C9 -83.5(5) no
C7 N1 C1 C2 -156.5(4) no
C7 N1 C1 C3 84.7(5) no
C7 N1 C1 C4 -36.7(6) no
O2 N2 C10 C11 -43.7(5) no
O2 N2 C10 C12 74.6(5) no
O2 N2 C10 C13 -163.4(3) no
O2 N2 C16 C15 163.5(3) no
O2 N2 C16 C17 43.6(5) no
O2 N2 C16 C18 -73.7(5) no
C10 N2 C16 C15 -39.0(6) no
C10 N2 C16 C17 -158.8(4) no
C10 N2 C16 C18 83.9(5) no
C16 N2 C10 C11 158.6(4) no
C16 N2 C10 C12 -83.1(5) no
C16 N2 C10 C13 38.9(6) no
N1 C1 C4 C5 44.8(6) no
C2 C1 C4 C5 162.6(5) no
C3 C1 C4 C5 -74.4(6) no
C1 C4 C5 C6 -59.0(6) no
C4 C5 C6 C7 60.0(6) no
C5 C6 C7 N1 -47.5(6) no
C5 C6 C7 C8 -165.6(4) no
C5 C6 C7 C9 73.0(6) no
N2 C10 C13 C14 -47.7(5) no
C11 C10 C13 C14 -165.8(4) no
C12 C10 C13 C14 71.8(6) no
C10 C13 C14 C15 59.9(6) no
C13 C14 C15 C16 -59.5(6) no
C14 C15 C16 N2 47.1(6) no
C14 C15 C16 C17 165.2(5) no
C14 C15 C16 C18 -73.6(6) no
F1 C19 C20 O3 -84.7(6) no
F1 C19 C20 C21 90.7(6) no
F1 C19 C20 C34 -104.9(4) no
F1 C19 C34 O3 72.7(10) no
F1 C19 C34 C20 94.2(6) no
F1 C19 C34 C35 -115.9(9) no
F2 C19 C20 O3 163.8(5) no
F2 C19 C20 C21 -20.8(7) no
F2 C19 C20 C34 143.5(5) no
F2 C19 C34 O3 -83.0(13) no
F2 C19 C34 C20 -61.4(10) no
F2 C19 C34 C35 88.4(13) no
F3 C19 C20 O3 46.1(9) no
F3 C19 C20 C21 -138.5(7) no
F3 C19 C20 C34 25.8(7) no
F3 C19 C34 O3 179.1(10) no
F3 C19 C34 C20 -159.3(6) no
F3 C19 C34 C35 -9.5(9) no
C20 C19 C34 O3 -21.6(7) no
C20 C19 C34 C35 149.8(12) no
C34 C19 C20 O3 20.2(6) no
C34 C19 C20 C21 -164.3(9) no
O3 C20 C21 C22 3.3(10) no
O3 C20 C34 C19 -154.7(7) no
O3 C20 C34 C35 107(3) no
C19 C20 C21 C22 -171.3(5) no
C19 C20 C34 O3 154.7(8) no
C19 C20 C34 C35 -98(3) no
C20 C21 C22 O4 -9.2(11) no
C20 C21 C22 C23 171.3(6) no
O4 C22 C23 F4 87.6(6) no
O4 C22 C23 F5 -157.2(5) no
O4 C22 C23 F6 -28.9(8) no
O4 C22 C23 C39 -66.9(7) no
C21 C22 C23 F4 -92.9(7) no
C21 C22 C23 F5 22.3(8) no
C21 C22 C23 F6 150.6(6) no
C21 C22 C23 C39 112.6(9) no
F4 C23 C39 O4 29.5(13) no
F4 C23 C39 C38 -148.4(8) no
F5 C23 C39 O4 163.1(7) no
F5 C23 C39 C38 -14.8(13) no
F6 C23 C39 O4 -85.9(9) no
F6 C23 C39 C38 96.2(10) no
C22 C23 C39 O4 61.5(11) no
C22 C23 C39 C38 -116.4(17) no
F7 C24 C25 O5 -7.0(7) no
F7 C24 C25 C26 172.9(5) no
F7 C24 C25 C36 48.5(6) no
F7 C24 C36 O5 -82.4(9) no
F7 C24 C36 C25 -139.0(8) no
F7 C24 C36 C35 114.4(9) no
F8 C24 C25 O5 -137.9(5) no
F8 C24 C25 C26 42.0(7) no
F8 C24 C25 C36 -82.5(6) no
F8 C24 C36 O5 167.7(8) no
F8 C24 C36 C25 111.0(8) no
F8 C24 C36 C35 4.4(11) no
F9 C24 C25 O5 108.2(5) no
F9 C24 C25 C26 -71.9(6) no
F9 C24 C25 C36 163.6(5) no
F9 C24 C36 O5 33.6(14) no
F9 C24 C36 C25 -23.1(13) no
F9 C24 C36 C35 -129.7(9) no
C25 C24 C36 O5 56.6(9) no
C25 C24 C36 C35 -106.6(13) no
C36 C24 C25 O5 -55.4(9) no
C36 C24 C25 C26 124.4(11) no
O5 C25 C26 C27 -3.7(11) no
O5 C25 C36 O5 -0(40757294) no
O5 C25 C36 C24 123.9(7) no
O5 C25 C36 C35 -123.2(10) no
C24 C25 C26 C27 176.5(5) no
C24 C25 C36 O5 -123.9(7) no
C24 C25 C36 C35 112.9(10) no
C26 C25 C36 O5 127.6(10) no
C26 C25 C36 C24 -108.6(10) no
C26 C25 C36 C35 4.4(17) no
C36 C25 C26 C27 -101.5(13) no
C25 C26 C27 O6 3.3(10) no
C25 C26 C27 C28 -176.4(6) no
C25 C26 C27 C37 77.3(16) no
O6 C27 C28 F10 70.4(7) no
O6 C27 C28 F11 -174.2(5) no
O6 C27 C28 F12 -63.8(6) no
O6 C27 C28 C37 26.2(4) no
O6 C27 C37 C28 -149.7(7) no
O6 C27 C37 C38 108(3) no
C26 C27 C28 F10 -109.8(7) no
C26 C27 C28 F11 5.5(7) no
C26 C27 C28 F12 115.9(6) no
C26 C27 C28 C37 -154.0(7) no
C26 C27 C37 O6 -92.5(18) no
C26 C27 C37 C28 117.8(18) no
C26 C27 C37 C38 15(5) no
C28 C27 C37 O6 149.7(7) no
C28 C27 C37 C38 -102(3) no
C37 C27 C28 F10 44.2(8) no
C37 C27 C28 F11 159.6(7) no
C37 C27 C28 F12 -90.0(7) no
F10 C28 C37 O6 -173.9(10) no
F10 C28 C37 C27 -144.8(6) no
F10 C28 C37 C38 11.4(9) no
F11 C28 C37 O6 -66.5(15) no
F11 C28 C37 C27 -37.4(12) no
F11 C28 C37 C38 118.8(11) no
F12 C28 C37 O6 75.7(10) no
F12 C28 C37 C27 104.7(5) no
F12 C28 C37 C38 -99.1(9) no
C27 C28 C37 O6 -29.1(7) no
C27 C28 C37 C38 156.2(12) no
F13 C29 C30 O7 -58.7(5) no
F13 C29 C30 C31 119.8(4) no
F14 C29 C30 O7 -177.6(4) no
F14 C29 C30 C31 0.8(6) no
F15 C29 C30 O7 61.4(5) no
F15 C29 C30 C31 -120.2(4) no
O7 C30 C31 C32 -2.0(7) no
C29 C30 C31 C32 179.9(4) no
C30 C31 C32 O8 0.3(8) no
C30 C31 C32 C33 -177.4(4) no
O8 C32 C33 F16 168.5(4) no
O8 C32 C33 F17 -69.7(6) no
O8 C32 C33 F18 48.5(6) no
C31 C32 C33 F16 -13.5(7) no
C31 C32 C33 F17 108.3(5) no
C31 C32 C33 F18 -133.5(5) no
O3 C34 C35 C36 -9.7(19) no
C19 C34 C35 C36 -179.2(8) no
C20 C34 C35 C36 -97(3) no
C34 C35 C36 O5 16.8(19) no
C34 C35 C36 C24 177.5(10) no
C34 C35 C36 C25 92.1(14) no
O6 C37 C38 C39 -4.0(19) no
C27 C37 C38 C39 -99(4) no
C28 C37 C38 C39 170.3(8) no
C37 C38 C39 O4 10(3) no
C37 C38 C39 C23 -173.2(10) no
